data_4507748
loop_
_publ_author_name
'Chang, Kelvin B.'
'Smith, Matthew D.'
'Blau, Samuel M.'
'Glor, Ethan C.'
'Zeller, Matthias'
'Schrier, Joshua'
'Norquist, Alexander J.'

_publ_section_title
;
 Steric-Induced Layer Flection in Templated Vanadium Tellurites
;
_journal_issue 5
_journal_name_full 'Crystal Growth &amp; Design'
_journal_page_first 2190
_journal_paper_doi 10.1021/cg400280x
_journal_volume 13
_journal_year 2013
_chemical_formula_moiety 'C6 H18 N2 O10 Te2 V2'
_chemical_formula_sum 'C6 H18 N2 O10 Te2 V2'
_chemical_formula_weight 635.30
_space_group_IT_number 14
_symmetry_cell_setting monoclinic
_symmetry_space_group_name_Hall '-P 2ybc'
_symmetry_space_group_name_H-M 'P 1 21/c 1'
_atom_sites_solution_hydrogens geom
_atom_sites_solution_primary direct
_cell_angle_alpha 90
_cell_angle_beta 105.109(2)
_cell_angle_gamma 90
_cell_formula_units_Z 2
_cell_length_a 10.6381(17)
_cell_length_b 6.3982(11)
_cell_length_c 11.6427(19)
_cell_measurement_reflns_used 2762
_cell_measurement_temperature 100
_cell_measurement_theta_max 31.0235
_cell_measurement_theta_min 3.6253
_cell_volume 765.1(2)
_computing_cell_refinement APEX2
_computing_data_collection APEX2
_computing_data_reduction APEX2
_computing_molecular_graphics 'CAMERON (Watkin et al., 1996)'
_computing_publication_material 'CRYSTALS (Betteridge et al., 2003)'
_computing_structure_refinement 'CRYSTALS (Betteridge et al., 2003)'
_computing_structure_solution 'SIR92 (Altomare et al., 1993)'
_diffrn_ambient_temperature 100
_diffrn_measured_fraction_theta_full 0.990
_diffrn_measured_fraction_theta_max 0.890
_diffrn_measurement_device 'Bruker AXS Smart Apex CCD'
_diffrn_measurement_device_type Area
_diffrn_measurement_method \w
_diffrn_radiation_monochromator graphite
_diffrn_radiation_type 'Mo K\a'
_diffrn_radiation_wavelength 0.71073
_diffrn_reflns_av_R_equivalents 0.018
_diffrn_reflns_limit_h_max 6
_diffrn_reflns_limit_h_min -15
_diffrn_reflns_limit_k_max 9
_diffrn_reflns_limit_k_min -9
_diffrn_reflns_limit_l_max 16
_diffrn_reflns_limit_l_min -16
_diffrn_reflns_number 4408
_diffrn_reflns_theta_full 25.260
_diffrn_reflns_theta_max 31.185
_diffrn_reflns_theta_min 1.983
_diffrn_standards_number 0
_exptl_absorpt_coefficient_mu 5.010
_exptl_absorpt_correction_T_max 0.61
_exptl_absorpt_correction_T_min 0.61
_exptl_absorpt_correction_type multi-scan
_exptl_absorpt_process_details APEX2
_exptl_crystal_colour colorless
_exptl_crystal_density_diffrn 2.758
_exptl_crystal_density_method 'not measured'
_exptl_crystal_description block
_exptl_crystal_F_000 596
_exptl_crystal_size_max 0.200
_exptl_crystal_size_mid 0.120
_exptl_crystal_size_min 0.090
_refine_diff_density_max 0.72
_refine_diff_density_min -0.53
_refine_ls_extinction_coef 12.2(11)
_refine_ls_extinction_method 'Larson (1970), Equation 22'
_refine_ls_goodness_of_fit_ref 1.0240
_refine_ls_hydrogen_treatment noref
_refine_ls_matrix_type full
_refine_ls_number_parameters 101
_refine_ls_number_reflns 2026
_refine_ls_number_restraints 0
_refine_ls_R_factor_all 0.0208
_refine_ls_R_factor_gt 0.0193
_refine_ls_shift/su_max 0.0006691
_refine_ls_shift/su_mean 0.0001910
_refine_ls_structure_factor_coef Fsqd
_refine_ls_weighting_details
;
 Method= Modified Sheldrick 
 w=1/[\s^2^(F^2^) + ( 0.02P)^2^ + 0.98P] 
 ,where P=(max(Fo^2^,0) + 2Fc^2^)/3 
;
_refine_ls_weighting_scheme calc
_refine_ls_wR_factor_all 0.0448
_refine_ls_wR_factor_gt 0.0441
_refine_ls_wR_factor_ref 0.0434
_reflns_limit_h_max 14
_reflns_limit_h_min -15
_reflns_limit_k_max 9
_reflns_limit_k_min 0
_reflns_limit_l_max 16
_reflns_limit_l_min 0
_reflns_number_gt 2088
_reflns_number_total 2208
_reflns_threshold_expression I>2.0\s(I)
_oxford_diffrn_Wilson_B_factor 0.52
_oxford_diffrn_Wilson_scale 6.22
_oxford_refine_ls_r_factor_ref 0.0186
_oxford_refine_ls_scale 0.4057(4)
_oxford_reflns_number_all 2203
_oxford_reflns_threshold_expression_ref I>3.0\s(I)
_cod_data_source_file cg400280x_si_002.cif
_cod_data_source_block '[tmedH~2~][V~2~Te~2~O~10~]_Cmp-3'
_cod_depositor_comments
;
The following automatic conversions were performed:

'_symmetry_cell_setting' value 'Monoclinic' changed to 'monoclinic'
according to /home/saulius/struct/CIF-dictionaries/cif_core.dic
dictionary named 'cif_core.dic' version 2.4.2 from 2011-04-26.

Automatic conversion script
Id: cif_fix_values 1891 2012-01-12 08:04:46Z andrius 
;
_cod_original_sg_symbol_H-M 'P 1 21/c 1 '
_cod_database_code 4507748

loop_
_symmetry_equiv_pos_as_xyz
x,y,z
-x,-y,-z
-x,y+1/2,-z+1/2
x,-y+1/2,z+1/2

loop_
_atom_site_label
_atom_site_type_symbol
_atom_site_fract_x
_atom_site_fract_y
_atom_site_fract_z
_atom_site_U_iso_or_equiv
_atom_site_occupancy
_atom_site_adp_type
_atom_site_refinement_flags_posn
V1 V 0.31811(4) 0.78747(6) 0.32774(4) 0.0066 1.0000 Uani .
Te1 Te 0.457663(14) 0.82452(2) 0.611285(13) 0.0060 1.0000 Uani .
O1 O 0.16290(17) 0.8407(3) 0.30299(16) 0.0123 1.0000 Uani .
O2 O 0.35274(17) 0.5741(3) 0.40778(16) 0.0121 1.0000 Uani .
O3 O 0.30808(16) 0.6814(2) 0.16889(15) 0.0084 1.0000 Uani .
O4 O 0.46439(16) 0.9484(3) 0.29324(15) 0.0098 1.0000 Uani .
O5 O 0.36580(16) 0.9776(3) 0.47388(14) 0.0081 1.0000 Uani .
N1 N 0.1481(2) 1.1724(3) 0.50635(19) 0.0096 1.0000 Uani .
C1 C 0.0439(2) 1.0651(4) 0.5491(2) 0.0109 1.0000 Uani .
C2 C 0.2292(3) 1.3018(4) 0.6049(2) 0.0139 1.0000 Uani .
C3 C 0.0971(3) 1.3012(4) 0.3970(2) 0.0146 1.0000 Uani .
H1 H 0.2027 1.0673 0.4877 0.0115 1.0000 Uiso R
H2 H -0.0111 1.1709 0.5729 0.0134 1.0000 Uiso R
H3 H 0.0856 0.9762 0.6166 0.0134 1.0000 Uiso R
H4 H 0.2642 1.2145 0.6745 0.0204 1.0000 Uiso R
H5 H 0.3002 1.3622 0.5769 0.0202 1.0000 Uiso R
H6 H 0.1743 1.4119 0.6233 0.0194 1.0000 Uiso R
H7 H 0.1701 1.3834 0.3869 0.0221 1.0000 Uiso R
H8 H 0.0640 1.2118 0.3299 0.0218 1.0000 Uiso R
H9 H 0.0294 1.3912 0.4100 0.0225 1.0000 Uiso R

loop_
_atom_site_aniso_label
_atom_site_aniso_U_11
_atom_site_aniso_U_22
_atom_site_aniso_U_33
_atom_site_aniso_U_23
_atom_site_aniso_U_13
_atom_site_aniso_U_12
V1 0.00622(19) 0.00883(17) 0.00516(18) -0.00030(13) 0.00211(14) -0.00023(13)
Te1 0.00582(9) 0.00778(8) 0.00453(8) 0.00016(5) 0.00144(5) 0.00017(5)
O1 0.0076(8) 0.0204(9) 0.0088(8) -0.0020(7) 0.0019(7) 0.0014(7)
O2 0.0153(9) 0.0104(7) 0.0109(8) 0.0008(6) 0.0042(7) 0.0008(7)
O3 0.0064(8) 0.0117(8) 0.0078(8) -0.0019(6) 0.0031(6) -0.0009(6)
O4 0.0100(8) 0.0133(8) 0.0063(8) -0.0023(6) 0.0024(6) -0.0037(6)
O5 0.0087(8) 0.0102(7) 0.0051(7) 0.0001(6) 0.0015(6) 0.0002(6)
N1 0.0084(10) 0.0106(9) 0.0098(10) -0.0013(7) 0.0027(8) -0.0001(7)
C1 0.0085(11) 0.0151(11) 0.0099(11) -0.0008(9) 0.0040(9) -0.0019(9)
C2 0.0131(12) 0.0141(11) 0.0142(12) -0.0037(9) 0.0031(10) -0.0037(9)
C3 0.0132(12) 0.0163(11) 0.0142(12) 0.0045(9) 0.0035(10) -0.0014(9)

loop_
_atom_type_symbol
_atom_type_scat_dispersion_real
_atom_type_scat_dispersion_imag
_atom_type_scat_Cromer_Mann_a1
_atom_type_scat_Cromer_Mann_b1
_atom_type_scat_Cromer_Mann_a2
_atom_type_scat_Cromer_Mann_b2
_atom_type_scat_Cromer_Mann_a3
_atom_type_scat_Cromer_Mann_b3
_atom_type_scat_Cromer_Mann_a4
_atom_type_scat_Cromer_Mann_b4
_atom_type_scat_Cromer_Mann_c
_atom_type_scat_source
C 0.0033 0.0016 2.3100 20.8439 1.0200 10.2075 1.5886 0.5687 0.8650 51.6512 0.2156 'International Tables Vol C 4.2.6.8 and 6.1.1.4'
N 0.0061 0.0033 12.2126 0.0057 3.1322 9.8933 2.0125 28.9975 1.1663 0.5826 -11.5290 'International Tables Vol C 4.2.6.8 and 6.1.1.4'
H 0.0000 0.0000 0.4930 10.5109 0.3229 26.1257 0.1402 3.1424 0.0408 57.7998 0.0030 'International Tables Vol C 4.2.6.8 and 6.1.1.4'
V 0.3005 0.5294 10.2971 6.8657 7.3511 0.4385 2.0703 26.8938 2.0571 102.4780 1.2199 'International Tables Vol C 4.2.6.8 and 6.1.1.4'
Te -0.5308 1.6751 19.9644 4.8174 19.0138 0.4209 6.1449 28.5284 2.5239 70.8403 4.3520 'International Tables Vol C 4.2.6.8 and 6.1.1.4'
O 0.0106 0.0060 3.0485 13.2771 2.2868 5.7011 1.5463 0.3239 0.8670 32.9089 0.2508 'International Tables Vol C 4.2.6.8 and 6.1.1.4'

loop_
_geom_angle_atom_site_label_1
_geom_angle_site_symmetry_1
_geom_angle_atom_site_label_2
_geom_angle_atom_site_label_3
_geom_angle_site_symmetry_3
_geom_angle
_geom_angle_publ_flag
Te1 4_564 V1 Te1 2_676 83.537(14) yes
Te1 4_564 V1 O1 . 122.80(7) yes
Te1 2_676 V1 O1 . 120.50(7) yes
Te1 4_564 V1 O2 . 99.96(6) yes
Te1 2_676 V1 O2 . 116.71(7) yes
O1 . V1 O2 . 109.89(9) yes
Te1 4_564 V1 O3 . 29.32(5) yes
Te1 2_676 V1 O3 . 108.41(5) yes
O1 . V1 O3 . 95.87(8) yes
O2 . V1 O3 . 101.43(8) yes
Te1 4_564 V1 O4 . 55.32(5) yes
Te1 2_676 V1 O4 . 28.25(5) yes
O1 . V1 O4 . 131.48(8) yes
O2 . V1 O4 . 118.25(8) yes
O3 . V1 O4 . 80.84(7) yes
Te1 4_564 V1 O5 . 134.19(5) yes
Te1 2_676 V1 O5 . 51.78(5) yes
O1 . V1 O5 . 92.46(8) yes
O2 . V1 O5 . 92.99(8) yes
O3 . V1 O5 . 159.73(7) yes
O4 . V1 O5 . 79.80(7) yes
O5 2_676 Te1 V1 4_565 152.14(4) yes
O5 2_676 Te1 O4 4_565 135.61(5) yes
V1 4_565 Te1 O4 4_565 36.85(3) yes
O5 2_676 Te1 V1 2_676 37.12(4) yes
V1 4_565 Te1 V1 2_676 115.401(14) yes
O4 4_565 Te1 V1 2_676 115.55(4) yes
O5 2_676 Te1 O4 2_676 66.94(6) yes
V1 4_565 Te1 O4 2_676 86.20(5) yes
O4 4_565 Te1 O4 2_676 96.71(3) yes
V1 2_676 Te1 O4 2_676 30.01(5) yes
O5 2_676 Te1 O3 4_565 152.48(6) yes
V1 4_565 Te1 O3 4_565 30.44(5) yes
O4 4_565 Te1 O3 4_565 64.17(6) yes
V1 2_676 Te1 O3 4_565 123.70(5) yes
O4 2_676 Te1 O3 4_565 95.06(7) yes
O5 2_676 Te1 Te1 2_676 29.44(4) yes
V1 4_565 Te1 Te1 2_676 153.933(10) yes
O4 4_565 Te1 Te1 2_676 164.95(4) yes
V1 2_676 Te1 Te1 2_676 54.361(9) yes
O4 2_676 Te1 Te1 2_676 78.23(5) yes
O5 2_676 Te1 O5 . 72.61(7) yes
V1 4_565 Te1 O5 . 120.89(5) yes
O4 4_565 Te1 O5 . 151.67(6) yes
V1 2_676 Te1 O5 . 88.77(5) yes
O4 2_676 Te1 O5 . 98.57(7) yes
O3 4_565 Te1 Te1 2_676 129.99(5) yes
O3 4_565 Te1 O5 . 90.76(7) yes
Te1 2_676 Te1 O5 . 43.17(5) yes
V1 . O3 Te1 4_564 120.25(9) yes
V1 . O4 Te1 4_564 87.83(6) yes
V1 . O4 Te1 2_676 121.74(9) yes
Te1 4_564 O4 Te1 2_676 150.28(8) yes
V1 . O5 Te1 2_676 91.10(6) yes
V1 . O5 Te1 . 110.69(8) yes
Te1 2_676 O5 Te1 . 107.39(7) yes
C1 . N1 C2 . 109.21(19) yes
C1 . N1 C3 . 113.62(19) yes
C2 . N1 C3 . 110.95(19) yes
C1 . N1 H1 . 107.5 no
C2 . N1 H1 . 107.6 no
C3 . N1 H1 . 107.7 no
C1 2_576 C1 N1 . 111.4(2) yes
C1 2_576 C1 H2 . 107.2 no
N1 . C1 H2 . 109.0 no
C1 2_576 C1 H3 . 110.3 no
N1 . C1 H3 . 108.4 no
H2 . C1 H3 . 110.6 no
N1 . C2 H4 . 109.9 no
N1 . C2 H5 . 107.7 no
H4 . C2 H5 . 110.1 no
N1 . C2 H6 . 108.1 no
H4 . C2 H6 . 110.7 no
H5 . C2 H6 . 110.3 no
N1 . C3 H7 . 106.1 no
N1 . C3 H8 . 109.9 no
H7 . C3 H8 . 111.1 no
N1 . C3 H9 . 108.4 no
H7 . C3 H9 . 110.4 no
H8 . C3 H9 . 110.7 no

loop_
_geom_bond_atom_site_label_1
_geom_bond_atom_site_label_2
_geom_bond_site_symmetry_2
_geom_bond_distance
_geom_bond_publ_flag
V1 Te1 4_564 3.3195(6) yes
V1 Te1 2_676 3.3874(6) yes
V1 O1 . 1.6362(18) yes
V1 O2 . 1.6399(18) yes
V1 O3 . 1.9466(17) yes
V1 O4 . 1.9922(17) yes
V1 O5 . 2.0448(17) yes
Te1 O5 2_676 2.6617(17) yes
Te1 O4 4_565 2.7318(17) yes
Te1 O4 2_676 1.8851(17) yes
Te1 O3 4_565 1.8814(16) yes
Te1 Te1 2_676 3.7129(5) yes
Te1 O5 . 1.9126(16) yes
N1 C1 . 1.494(3) yes
N1 C2 . 1.494(3) yes
N1 C3 . 1.494(3) yes
N1 H1 . 0.950 no
C1 C1 2_576 1.522(5) yes
C1 H2 . 0.981 no
C1 H3 . 0.978 no
C2 H4 . 0.974 no
C2 H5 . 0.977 no
C2 H6 . 0.973 no
C3 H7 . 0.970 no
C3 H8 . 0.959 no
C3 H9 . 0.964 no
